data_4331770
loop_
_publ_author_name
'Pierre Thu\'ery'

_publ_section_title
;
 Sulfonate Complexes of Actinide Ions: Structural Diversity in Uranyl
 Complexes with 2-Sulfobenzoate
;
_journal_name_full 'Inorganic Chemistry'
_journal_page_first 435
_journal_page_last 447
_journal_paper_doi 10.1021/ic3022744
_journal_volume 52
_journal_year 2013
_chemical_formula_sum 'C36 H30 Cu2 N4 O28 S4 U2'
_chemical_formula_weight 1698.02
_space_group_IT_number 2
_symmetry_cell_setting triclinic
_symmetry_space_group_name_Hall '-P 1'
_symmetry_space_group_name_H-M 'P -1'
_atom_sites_solution_hydrogens geom
_atom_sites_solution_primary direct
_atom_sites_solution_secondary difmap
_audit_creation_method SHELXL-97
_cell_angle_alpha 73.018(3)
_cell_angle_beta 78.884(3)
_cell_angle_gamma 67.506(2)
_cell_formula_units_Z 1
_cell_length_a 9.0904(5)
_cell_length_b 11.3426(7)
_cell_length_c 13.3583(7)
_cell_measurement_reflns_used 70984
_cell_measurement_temperature 150(2)
_cell_measurement_theta_max 30.51
_cell_measurement_theta_min 2.24
_cell_volume 1211.95(12)
_computing_cell_refinement 'HKL2000 (Otwinowski & Minor, 1997)'
_computing_data_collection 'COLLECT (Nonius, 1998)'
_computing_data_reduction 'HKL2000 (Otwinowski & Minor, 1997)'
_computing_molecular_graphics 'SHELXTL (Sheldrick, 2008)'
_computing_publication_material 'SHELXTL (Sheldrick, 2008); PLATON (Spek, 2003)'
_computing_structure_refinement 'SHELXL-97 (Sheldrick, 2008)'
_computing_structure_solution 'SHELXS-97 (Sheldrick, 2008)'
_diffrn_ambient_temperature 150(2)
_diffrn_measured_fraction_theta_full 1.000
_diffrn_measured_fraction_theta_max 1.000
_diffrn_measurement_device_type 'Nonius Kappa-CCD area-detector diffractometer'
_diffrn_measurement_method 'two \f and 12 \w scans with 2\% steps (745 frames)'
_diffrn_radiation_monochromator graphite
_diffrn_radiation_source 'fine-focus sealed tube'
_diffrn_radiation_type MoK\a
_diffrn_radiation_wavelength 0.71073
_diffrn_reflns_av_R_equivalents 0.0609
_diffrn_reflns_av_sigmaI/netI 0.0667
_diffrn_reflns_limit_h_max 12
_diffrn_reflns_limit_h_min -12
_diffrn_reflns_limit_k_max 16
_diffrn_reflns_limit_k_min -16
_diffrn_reflns_limit_l_max 19
_diffrn_reflns_limit_l_min -19
_diffrn_reflns_number 70984
_diffrn_reflns_theta_full 30.51
_diffrn_reflns_theta_max 30.51
_diffrn_reflns_theta_min 2.24
_diffrn_standards_decay_% 0
_diffrn_standards_interval_time 0
_diffrn_standards_number 0
_exptl_absorpt_coefficient_mu 7.798
_exptl_absorpt_correction_T_max 0.579
_exptl_absorpt_correction_T_min 0.413
_exptl_absorpt_correction_type multi-scan
_exptl_absorpt_process_details 'SCALEPACK (Otwinowski & Minor, 1997)'
_exptl_crystal_colour 'translucent light green'
_exptl_crystal_density_diffrn 2.327
_exptl_crystal_description irregular
_exptl_crystal_F_000 804
_exptl_crystal_size_max 0.13
_exptl_crystal_size_mid 0.10
_exptl_crystal_size_min 0.07
_refine_diff_density_max 0.621
_refine_diff_density_min -2.262
_refine_diff_density_rms 0.196
_refine_ls_extinction_method none
_refine_ls_goodness_of_fit_ref 1.014
_refine_ls_hydrogen_treatment constr
_refine_ls_matrix_type full
_refine_ls_number_parameters 343
_refine_ls_number_reflns 7381
_refine_ls_number_restraints 0
_refine_ls_restrained_S_all 1.014
_refine_ls_R_factor_all 0.0339
_refine_ls_R_factor_gt 0.0265
_refine_ls_shift/su_max 0.001
_refine_ls_shift/su_mean 0.000
_refine_ls_structure_factor_coef Fsqd
_refine_ls_weighting_details 'calc w=1/[\s^2^(Fo^2^)+(0.0181P)^2^] where P=(Fo^2^+2Fc^2^)/3'
_refine_ls_weighting_scheme calc
_refine_ls_wR_factor_gt 0.0569
_refine_ls_wR_factor_ref 0.0585
_reflns_number_gt 6574
_reflns_number_total 7381
_reflns_threshold_expression >2sigma(I)
_cod_data_source_file ic3022744_si_002_11.cif
_cod_data_source_block 11
_cod_database_code 4331770

loop_
_symmetry_equiv_pos_as_xyz
'x, y, z'
'-x, -y, -z'

loop_
_atom_site_label
_atom_site_type_symbol
_atom_site_fract_x
_atom_site_fract_y
_atom_site_fract_z
_atom_site_U_iso_or_equiv
_atom_site_adp_type
_atom_site_occupancy
_atom_site_symmetry_multiplicity
_atom_site_calc_flag
_atom_site_refinement_flags
U U 0.373001(12) 0.655538(9) 0.690737(8) 0.01987(4) Uani 1 1 d .
Cu Cu 0.81488(4) 0.85657(3) 0.61398(3) 0.02049(8) Uani 1 1 d .
S1 S 0.16219(9) 0.95486(7) 0.78114(6) 0.02310(15) Uani 1 1 d .
S2 S 0.31469(10) 0.36878(7) 0.65447(6) 0.02450(16) Uani 1 1 d .
O1 O 0.3914(3) 0.5837(2) 0.82616(17) 0.0296(5) Uani 1 1 d .
O2 O 0.3603(3) 0.7283(2) 0.55487(17) 0.0275(5) Uani 1 1 d .
O3 O 0.5087(3) 0.79613(19) 0.69293(16) 0.0237(4) Uani 1 1 d .
O4 O 0.6618(3) 0.88413(19) 0.73452(16) 0.0244(5) Uani 1 1 d .
O5 O 0.1781(3) 0.8481(2) 0.73218(18) 0.0290(5) Uani 1 1 d .
O6 O 0.0035(3) 1.0035(2) 0.83056(17) 0.0303(5) Uani 1 1 d .
O7 O 0.2181(3) 1.0537(2) 0.70644(17) 0.0303(5) Uani 1 1 d .
O8 O 0.1110(3) 0.65568(19) 0.69045(17) 0.0266(5) Uani 1 1 d .
O9 O -0.1284(2) 0.66128(17) 0.67232(17) 0.0233(5) Uani 1 1 d .
O10 O 0.4068(3) 0.44422(19) 0.67060(19) 0.0309(5) Uani 1 1 d .
O11 O 0.4166(3) 0.23626(19) 0.65270(19) 0.0322(6) Uani 1 1 d .
O12 O 0.2198(3) 0.4406(2) 0.56551(18) 0.0307(5) Uani 1 1 d .
O13 O 0.6618(3) 0.55137(19) 0.64222(17) 0.0251(5) Uani 1 1 d .
H13A H 0.7193 0.5796 0.6539 0.030 Uiso 1 1 d R
H13B H 0.6740 0.5566 0.5813 0.030 Uiso 1 1 d R
O14 O 0.6595(3) 0.8982(2) 0.49666(17) 0.0353(6) Uani 1 1 d .
H14A H 0.7002 0.9381 0.4338 0.042 Uiso 1 1 d R
H14B H 0.5954 0.8582 0.5028 0.042 Uiso 1 1 d R
N1 N 0.9939(3) 0.8461(2) 0.49660(19) 0.0206(5) Uani 1 1 d .
N2 N 1.1551(3) 0.9701(2) 0.39589(19) 0.0210(5) Uani 1 1 d .
C1 C 0.5474(4) 0.8414(3) 0.7556(2) 0.0220(6) Uani 1 1 d .
C2 C 0.4593(4) 0.8390(3) 0.8629(2) 0.0233(6) Uani 1 1 d .
C3 C 0.2929(4) 0.8811(3) 0.8829(2) 0.0214(6) Uani 1 1 d .
C4 C 0.2235(4) 0.8688(3) 0.9853(2) 0.0278(7) Uani 1 1 d .
H4 H 0.1128 0.9017 0.9983 0.033 Uiso 1 1 calc R
C5 C 0.3183(5) 0.8077(3) 1.0688(3) 0.0356(8) Uani 1 1 d .
H5 H 0.2708 0.7965 1.1374 0.043 Uiso 1 1 calc R
C6 C 0.4808(4) 0.7639(4) 1.0503(3) 0.0367(8) Uani 1 1 d .
H6 H 0.5439 0.7217 1.1064 0.044 Uiso 1 1 calc R
C7 C 0.5525(4) 0.7822(3) 0.9479(3) 0.0306(7) Uani 1 1 d .
H7 H 0.6633 0.7564 0.9360 0.037 Uiso 1 1 calc R
C8 C 0.0069(4) 0.6029(3) 0.7084(2) 0.0212(6) Uani 1 1 d .
C9 C 0.0389(4) 0.4700(3) 0.7818(2) 0.0233(6) Uani 1 1 d .
C10 C 0.1753(4) 0.3608(3) 0.7686(2) 0.0234(6) Uani 1 1 d .
C11 C 0.2059(4) 0.2424(3) 0.8445(3) 0.0295(7) Uani 1 1 d .
H11 H 0.2935 0.1690 0.8339 0.035 Uiso 1 1 calc R
C12 C 0.1034(5) 0.2351(3) 0.9370(3) 0.0342(8) Uani 1 1 d .
H12 H 0.1255 0.1572 0.9892 0.041 Uiso 1 1 calc R
C13 C -0.0286(5) 0.3410(3) 0.9516(3) 0.0356(8) Uani 1 1 d .
H13 H -0.0945 0.3356 1.0141 0.043 Uiso 1 1 calc R
C14 C -0.0649(4) 0.4577(3) 0.8724(3) 0.0309(8) Uani 1 1 d .
H14 H -0.1590 0.5275 0.8804 0.037 Uiso 1 1 calc R
C15 C 1.0405(3) 0.9493(2) 0.4706(2) 0.0190(6) Uani 1 1 d .
C16 C 1.0701(4) 0.7523(3) 0.4417(2) 0.0236(6) Uani 1 1 d .
H16 H 1.0408 0.6784 0.4570 0.028 Uiso 1 1 calc R
C17 C 1.1898(4) 0.7655(3) 0.3640(2) 0.0234(6) Uani 1 1 d .
H17 H 1.2426 0.7009 0.3268 0.028 Uiso 1 1 calc R
C18 C 1.2306(4) 0.8770(3) 0.3420(2) 0.0225(6) Uani 1 1 d .
H18 H 1.3111 0.8874 0.2892 0.027 Uiso 1 1 calc R

loop_
_atom_site_aniso_label
_atom_site_aniso_U_11
_atom_site_aniso_U_22
_atom_site_aniso_U_33
_atom_site_aniso_U_23
_atom_site_aniso_U_13
_atom_site_aniso_U_12
U 0.01699(7) 0.02152(6) 0.02194(6) -0.00480(4) -0.00156(4) -0.00803(4)
Cu 0.01787(19) 0.02199(16) 0.02215(18) -0.00663(14) 0.00253(14) -0.00862(14)
S1 0.0203(4) 0.0242(3) 0.0231(4) -0.0072(3) -0.0005(3) -0.0056(3)
S2 0.0191(4) 0.0236(3) 0.0324(4) -0.0106(3) 0.0011(3) -0.0079(3)
O1 0.0303(14) 0.0332(11) 0.0231(12) -0.0013(9) -0.0061(9) -0.0111(10)
O2 0.0258(13) 0.0348(11) 0.0216(11) -0.0047(9) -0.0032(9) -0.0113(10)
O3 0.0204(12) 0.0295(10) 0.0265(11) -0.0112(9) 0.0005(9) -0.0124(9)
O4 0.0208(12) 0.0293(10) 0.0274(12) -0.0110(9) 0.0045(9) -0.0134(9)
O5 0.0224(12) 0.0308(11) 0.0381(13) -0.0159(10) -0.0039(10) -0.0078(9)
O6 0.0218(12) 0.0350(11) 0.0268(12) -0.0089(9) -0.0014(9) -0.0016(9)
O7 0.0378(15) 0.0282(10) 0.0247(12) -0.0037(9) -0.0012(10) -0.0141(10)
O8 0.0200(12) 0.0242(10) 0.0367(13) -0.0053(9) -0.0032(9) -0.0102(9)
O9 0.0161(12) 0.0229(10) 0.0303(12) -0.0046(9) -0.0020(9) -0.0075(8)
O10 0.0238(13) 0.0250(10) 0.0467(15) -0.0126(10) -0.0006(10) -0.0100(9)
O11 0.0227(13) 0.0244(10) 0.0500(16) -0.0158(10) 0.0027(11) -0.0067(9)
O12 0.0244(13) 0.0368(12) 0.0303(13) -0.0111(10) 0.0015(10) -0.0095(10)
O13 0.0215(12) 0.0283(10) 0.0297(12) -0.0116(9) -0.0018(9) -0.0102(9)
O14 0.0287(14) 0.0585(15) 0.0252(12) -0.0084(11) -0.0004(10) -0.0243(12)
N1 0.0176(13) 0.0216(11) 0.0216(13) -0.0060(9) 0.0005(10) -0.0062(9)
N2 0.0149(12) 0.0227(11) 0.0235(13) -0.0058(9) 0.0002(9) -0.0053(9)
C1 0.0198(16) 0.0234(13) 0.0227(15) -0.0049(11) -0.0012(11) -0.0084(11)
C2 0.0202(16) 0.0288(14) 0.0227(15) -0.0077(12) 0.0015(12) -0.0111(12)
C3 0.0201(15) 0.0238(13) 0.0224(15) -0.0063(11) -0.0020(11) -0.0094(11)
C4 0.0252(18) 0.0332(15) 0.0268(17) -0.0080(13) 0.0016(13) -0.0135(13)
C5 0.033(2) 0.051(2) 0.0220(17) -0.0089(15) 0.0017(14) -0.0155(16)
C6 0.031(2) 0.057(2) 0.0236(17) -0.0080(16) -0.0066(14) -0.0150(17)
C7 0.0221(17) 0.0425(18) 0.0278(17) -0.0088(14) -0.0037(13) -0.0110(14)
C8 0.0174(15) 0.0233(13) 0.0240(15) -0.0076(11) 0.0012(11) -0.0084(11)
C9 0.0223(16) 0.0204(13) 0.0271(16) -0.0045(11) -0.0036(12) -0.0077(11)
C10 0.0184(16) 0.0251(13) 0.0293(16) -0.0092(12) -0.0027(12) -0.0084(12)
C11 0.0284(19) 0.0219(14) 0.0397(19) -0.0066(13) -0.0088(14) -0.0082(13)
C12 0.045(2) 0.0258(15) 0.0301(18) 0.0028(13) -0.0098(15) -0.0147(15)
C13 0.043(2) 0.0347(17) 0.0292(19) -0.0045(14) 0.0038(16) -0.0193(16)
C14 0.0304(19) 0.0265(15) 0.0343(19) -0.0091(13) 0.0062(14) -0.0113(13)
C15 0.0155(14) 0.0207(12) 0.0173(13) -0.0019(10) -0.0018(10) -0.0045(11)
C16 0.0244(16) 0.0212(13) 0.0242(15) -0.0054(11) -0.0020(12) -0.0070(12)
C17 0.0233(16) 0.0218(13) 0.0240(16) -0.0077(11) -0.0015(12) -0.0053(12)
C18 0.0170(15) 0.0251(13) 0.0219(15) -0.0052(11) -0.0007(11) -0.0043(11)

loop_
_atom_type_symbol
_atom_type_description
_atom_type_scat_dispersion_real
_atom_type_scat_dispersion_imag
_atom_type_scat_source
C C 0.0033 0.0016 'International Tables Vol C Tables 4.2.6.8 and 6.1.1.4'
H H 0.0000 0.0000 'International Tables Vol C Tables 4.2.6.8 and 6.1.1.4'
N N 0.0061 0.0033 'International Tables Vol C Tables 4.2.6.8 and 6.1.1.4'
O O 0.0106 0.0060 'International Tables Vol C Tables 4.2.6.8 and 6.1.1.4'
S S 0.1246 0.1234 'International Tables Vol C Tables 4.2.6.8 and 6.1.1.4'
Cu Cu 0.3201 1.2651 'International Tables Vol C Tables 4.2.6.8 and 6.1.1.4'
U U -9.6767 9.6646 'International Tables Vol C Tables 4.2.6.8 and 6.1.1.4'

loop_
_geom_angle_atom_site_label_1
_geom_angle_atom_site_label_2
_geom_angle_atom_site_label_3
_geom_angle
_geom_angle_site_symmetry_1
_geom_angle_site_symmetry_3
O1 U O2 178.17(10) . .
O1 U O5 89.45(9) . .
O2 U O5 90.97(9) . .
O1 U O3 90.75(9) . .
O2 U O3 87.68(9) . .
O5 U O3 72.72(7) . .
O1 U O8 96.75(10) . .
O2 U O8 85.06(9) . .
O5 U O8 69.47(7) . .
O3 U O8 141.30(7) . .
O1 U O10 87.77(9) . .
O2 U O10 92.96(9) . .
O5 U O10 142.66(8) . .
O3 U O10 144.52(8) . .
O8 U O10 73.91(7) . .
O1 U O13 93.14(9) . .
O2 U O13 85.47(9) . .
O5 U O13 143.45(7) . .
O3 U O13 70.80(7) . .
O8 U O13 145.83(7) . .
O10 U O13 73.89(7) . .
O4 Cu O9 89.03(8) . 1_655
O4 Cu N1 169.55(10) . .
O9 Cu N1 96.29(8) 1_655 .
O4 Cu N2 89.41(8) . 2_776
O9 Cu N2 150.71(10) 1_655 2_776
N1 Cu N2 81.55(9) . 2_776
O4 Cu O14 100.73(9) . .
O9 Cu O14 102.77(9) 1_655 .
N1 Cu O14 86.90(10) . .
N2 Cu O14 106.25(10) 2_776 .
O6 S1 O7 115.30(13) . .
O6 S1 O5 110.53(14) . .
O7 S1 O5 110.60(13) . .
O6 S1 C3 106.76(14) . .
O7 S1 C3 106.97(15) . .
O5 S1 C3 106.13(13) . .
O11 S2 O12 115.61(14) . .
O11 S2 O10 110.85(14) . .
O12 S2 O10 111.09(14) . .
O11 S2 C10 107.36(13) . .
O12 S2 C10 106.24(15) . .
O10 S2 C10 104.96(13) . .
C1 O3 U 141.25(18) . .
C1 O4 Cu 121.81(19) . .
S1 O5 U 140.18(14) . .
C8 O8 U 154.14(19) . .
C8 O9 Cu 114.92(17) . 1_455
S2 O10 U 141.35(14) . .
U O13 H13A 117.5 . .
U O13 H13B 107.9 . .
H13A O13 H13B 107.1 . .
Cu O14 H14A 108.6 . .
Cu O14 H14B 123.3 . .
H14A O14 H14B 124.0 . .
C15 N1 C16 116.7(2) . .
C15 N1 Cu 112.93(17) . .
C16 N1 Cu 130.41(18) . .
C15 N2 C18 116.7(2) . .
C15 N2 Cu 112.04(17) . 2_776
C18 N2 Cu 131.28(19) . 2_776
O4 C1 O3 123.4(3) . .
O4 C1 C2 117.5(3) . .
O3 C1 C2 119.1(3) . .
C7 C2 C3 118.7(3) . .
C7 C2 C1 116.6(3) . .
C3 C2 C1 124.6(3) . .
C4 C3 C2 120.1(3) . .
C4 C3 S1 117.2(3) . .
C2 C3 S1 122.7(2) . .
C3 C4 C5 120.3(3) . .
C3 C4 H4 119.9 . .
C5 C4 H4 119.9 . .
C6 C5 C4 120.2(3) . .
C6 C5 H5 119.9 . .
C4 C5 H5 119.9 . .
C5 C6 C7 120.2(4) . .
C5 C6 H6 119.9 . .
C7 C6 H6 119.9 . .
C6 C7 C2 120.4(3) . .
C6 C7 H7 119.8 . .
C2 C7 H7 119.8 . .
O8 C8 O9 122.6(3) . .
O8 C8 C9 118.7(3) . .
O9 C8 C9 118.5(3) . .
C14 C9 C10 118.7(3) . .
C14 C9 C8 117.7(3) . .
C10 C9 C8 123.3(3) . .
C11 C10 C9 120.7(3) . .
C11 C10 S2 117.9(2) . .
C9 C10 S2 121.4(2) . .
C10 C11 C12 119.2(3) . .
C10 C11 H11 120.4 . .
C12 C11 H11 120.4 . .
C13 C12 C11 120.8(3) . .
C13 C12 H12 119.6 . .
C11 C12 H12 119.6 . .
C12 C13 C14 120.0(3) . .
C12 C13 H13 120.0 . .
C14 C13 H13 120.0 . .
C9 C14 C13 120.4(3) . .
C9 C14 H14 119.8 . .
C13 C14 H14 119.8 . .
N1 C15 N2 126.5(2) . .
N1 C15 C15 117.1(3) . 2_776
N2 C15 C15 116.4(3) . 2_776
N1 C16 C17 120.7(3) . .
N1 C16 H16 119.7 . .
C17 C16 H16 119.7 . .
C16 C17 C18 118.7(3) . .
C16 C17 H17 120.7 . .
C18 C17 H17 120.7 . .
N2 C18 C17 120.8(3) . .
N2 C18 H18 119.6 . .
C17 C18 H18 119.6 . .

loop_
_geom_bond_atom_site_label_1
_geom_bond_atom_site_label_2
_geom_bond_distance
_geom_bond_site_symmetry_2
U O1 1.765(2) .
U O2 1.767(2) .
U O5 2.363(2) .
U O3 2.3689(19) .
U O8 2.382(2) .
U O10 2.3860(19) .
U O13 2.475(2) .
Cu O4 1.9300(19) .
Cu O9 2.0130(18) 1_655
Cu N1 2.024(2) .
Cu N2 2.049(2) 2_776
Cu O14 2.141(3) .
S1 O6 1.435(2) .
S1 O7 1.448(2) .
S1 O5 1.485(2) .
S1 C3 1.777(3) .
S2 O11 1.437(2) .
S2 O12 1.453(3) .
S2 O10 1.485(2) .
S2 C10 1.789(3) .
O3 C1 1.261(3) .
O4 C1 1.260(3) .
O8 C8 1.254(3) .
O9 C8 1.265(4) .
O9 Cu 2.0130(18) 1_455
O13 H13A 0.7667 .
O13 H13B 0.7873 .
O14 H14A 0.9132 .
O14 H14B 0.8453 .
N1 C15 1.325(3) .
N1 C16 1.358(3) .
N2 C15 1.336(3) .
N2 C18 1.344(3) .
N2 Cu 2.049(2) 2_776
C1 C2 1.500(4) .
C2 C7 1.396(5) .
C2 C3 1.398(4) .
C3 C4 1.382(4) .
C4 C5 1.389(5) .
C4 H4 0.9300 .
C5 C6 1.364(5) .
C5 H5 0.9300 .
C6 C7 1.391(4) .
C6 H6 0.9300 .
C7 H7 0.9300 .
C8 C9 1.494(4) .
C9 C14 1.392(4) .
C9 C10 1.404(4) .
C10 C11 1.392(4) .
C11 C12 1.399(5) .
C11 H11 0.9300 .
C12 C13 1.366(5) .
C12 H12 0.9300 .
C13 C14 1.401(4) .
C13 H13 0.9300 .
C14 H14 0.9300 .
C15 C15 1.463(5) 2_776
C16 C17 1.373(4) .
C16 H16 0.9300 .
C17 C18 1.386(4) .
C17 H17 0.9300 .
C18 H18 0.9300 .

loop_
_geom_hbond_atom_site_label_D
_geom_hbond_atom_site_label_H
_geom_hbond_atom_site_label_A
_geom_hbond_distance_DH
_geom_hbond_distance_HA
_geom_hbond_distance_DA
_geom_hbond_angle_DHA
_geom_hbond_site_symmetry_A
O13 H13A O9 0.77 2.02 2.786(3) 175.4 1_655
O13 H13B O12 0.79 2.01 2.764(3) 160.7 2_666
O14 H14A O7 0.91 1.87 2.708(3) 152.3 2_676
O14 H14B O11 0.85 2.64 3.147(3) 120.2 2_666
